data_7128840
loop_
_publ_author_name
'Weyer, Nadine'
'Heinz, Myron'
'Bruhn, Clemens'
'Holthausen, Max C.'
'Siemeling, Ulrich'

_publ_section_title
;
 Reactivity of an N-heterocyclic silylene with a 1,1'-ferrocenediyl
 backbone towards carbonyl compounds, including carbon suboxide.
;
_journal_issue 74
_journal_name_full 'Chemical communications (Cambridge, England)'
_journal_page_first 9378
_journal_page_last 9381
_journal_paper_doi 10.1039/d1cc03947d
_journal_volume 57
_journal_year 2021
_chemical_formula_moiety 'C47 H50 Fe N2 O Si, C6 H6'
_chemical_formula_sum 'C53 H56 Fe N2 O Si'
_chemical_formula_weight 820.93
_space_group_crystal_system monoclinic
_space_group_IT_number 14
_space_group_name_Hall '-P 2yn'
_space_group_name_H-M_alt 'P 1 21/n 1'
_atom_sites_solution_hydrogens geom
_audit_creation_date 2021-03-04
_audit_creation_method
;
Olex2 1.2
(compiled 2018.05.29 svn.r3508 for OlexSys, GUI svn.r5506)
;
_audit_update_record
;
2021-03-26 deposited with the CCDC.	2021-08-17 downloaded from the CCDC.
;
_cell_angle_alpha 90
_cell_angle_beta 105.878(5)
_cell_angle_gamma 90
_cell_formula_units_Z 4
_cell_length_a 17.6006(11)
_cell_length_b 9.5335(4)
_cell_length_c 25.8773(17)
_cell_measurement_reflns_used 8796
_cell_measurement_temperature 100(2)
_cell_measurement_theta_max 26.85
_cell_measurement_theta_min 1.26
_cell_volume 4176.4(4)
_computing_molecular_graphics 'Olex2 (Dolomanov et al., 2009)'
_computing_publication_material 'Olex2 (Dolomanov et al., 2009)'
_computing_structure_refinement 'ShelXL (Sheldrick, 2015)'
_diffrn_ambient_temperature 100.(2)
_diffrn_detector_area_resol_mean 6.67
_diffrn_detector_type 'STOE Imaging Plate'
_diffrn_measured_fraction_theta_full 0.998
_diffrn_measured_fraction_theta_max 0.998
_diffrn_measurement_details
;
 142 frames, detector distance = 120 mm
;
_diffrn_measurement_device '2-circle diffractometer'
_diffrn_measurement_device_type 'STOE IPDS II'
_diffrn_measurement_method 'rotation method, \w scans'
_diffrn_radiation_type MoK\a
_diffrn_radiation_wavelength 0.71073
_diffrn_reflns_av_R_equivalents 0.0931
_diffrn_reflns_av_unetI/netI 0.1294
_diffrn_reflns_Laue_measured_fraction_full 0.998
_diffrn_reflns_Laue_measured_fraction_max 0.998
_diffrn_reflns_limit_h_max 21
_diffrn_reflns_limit_h_min -21
_diffrn_reflns_limit_k_max 10
_diffrn_reflns_limit_k_min -11
_diffrn_reflns_limit_l_max 31
_diffrn_reflns_limit_l_min -31
_diffrn_reflns_number 18192
_diffrn_reflns_point_group_measured_fraction_full 0.998
_diffrn_reflns_point_group_measured_fraction_max 0.998
_diffrn_reflns_theta_full 25.242
_diffrn_reflns_theta_max 25.996
_diffrn_reflns_theta_min 1.256
_exptl_absorpt_coefficient_mu 0.433
_exptl_absorpt_correction_T_max 0.9955
_exptl_absorpt_correction_T_min 0.7087
_exptl_absorpt_correction_type multi-scan
_exptl_absorpt_process_details
;
STOE X-Red32, absorption correction by Gaussian integration, analogous to
P. Coppens, "The Evaluation of Absorption and Extinction in Single-Crystal
Structure Analysis", published in: F. R. Ahmed (Editor), "Crystallographic
Computing", Munksgaard, Copenhagen (1970), 255 - 270.
Afterwards scaling of reflection intensities was performed within 
STOE LANA.
J. Koziskova et al., Acta Chimica Slovaca, vol. 9, no. 2, 2016, 
pp. 136 - 140.
;
_exptl_crystal_colour yellow
_exptl_crystal_colour_primary yellow
_exptl_crystal_density_diffrn 1.306
_exptl_crystal_description needle
_exptl_crystal_F_000 1744
_exptl_crystal_size_max 0.29
_exptl_crystal_size_mid 0.02
_exptl_crystal_size_min 0.01
_refine_diff_density_max 0.450
_refine_diff_density_min -0.450
_refine_diff_density_rms 0.093
_refine_ls_extinction_method none
_refine_ls_goodness_of_fit_ref 1.085
_refine_ls_hydrogen_treatment constr
_refine_ls_matrix_type full
_refine_ls_number_parameters 531
_refine_ls_number_reflns 8185
_refine_ls_number_restraints 0
_refine_ls_restrained_S_all 1.085
_refine_ls_R_factor_all 0.1741
_refine_ls_R_factor_gt 0.0851
_refine_ls_shift/su_max 0.001
_refine_ls_shift/su_mean 0.000
_refine_ls_structure_factor_coef Fsqd
_refine_ls_weighting_details 'w=1/[\s^2^(Fo^2^)+(0.0248P)^2^+20.3279P] where P=(Fo^2^+2Fc^2^)/3'
_refine_ls_weighting_scheme calc
_refine_ls_wR_factor_gt 0.1469
_refine_ls_wR_factor_ref 0.1943
_reflns_Friedel_coverage 0.000
_reflns_number_gt 4426
_reflns_number_total 8185
_reflns_threshold_expression 'I > 2\s(I)'
_cod_data_source_file d1cc03947d2.cif
_cod_data_source_block i2931
_cod_depositor_comments 'Adding full bibliography for 7128840--7128846.cif.'
_cod_database_code 7128840
_shelx_shelxl_version_number 2014/7
_shelx_space_group_comment
;
The symmetry employed for this shelxl refinement is uniquely defined
by the following loop, which should always be used as a source of
symmetry information in preference to the above space-group names.
They are only intended as comments.
;
_shelx_estimated_absorpt_t_max 0.996
_shelx_estimated_absorpt_t_min 0.885
_olex2_refinement_description
;
1. Fixed Uiso
 At 1.2 times of:
  All C(H) groups, All C(H,H,H) groups
2.a Ternary CH refined with riding coordinates:
 C30(H30), C33(H33), C42(H42), C45(H45)
2.b Aromatic/amide H refined with riding coordinates:
 C2(H2), C3(H3), C4(H4), C5(H5), C7(H7), C8(H8), C9(H9), C10(H10), C13(H13),
 C14(H14), C15(H15), C16(H16), C19(H19), C20(H20), C21(H21), C22(H22), C26(H26),
  C27(H27), C28(H28), C38(H38), C39(H39), C40(H40), C48(H48), C49(H49),
 C50(H50), C51(H51), C52(H52), C53(H53)
2.c Idealised Me refined as rotating group:
 C31(H31A,H31B,H31C), C32(H32A,H32B,H32C), C34(H34A,H34B,H34C), C35(H35A,H35B,
 H35C), C43(H43A,H43B,H43C), C44(H44A,H44B,H44C), C46(H46A,H46B,H46C), C47(H47A,
 H47B,H47C)
;
_olex2_submission_special_instructions 'No special instructions were received'

loop_
_space_group_symop_operation_xyz
'x, y, z'
'-x+1/2, y+1/2, -z+1/2'
'-x, -y, -z'
'x-1/2, -y-1/2, z-1/2'

loop_
_atom_site_label
_atom_site_type_symbol
_atom_site_fract_x
_atom_site_fract_y
_atom_site_fract_z
_atom_site_U_iso_or_equiv
_atom_site_adp_type
_atom_site_occupancy
_atom_site_site_symmetry_order
_atom_site_calc_flag
_atom_site_refinement_flags_posn
_atom_site_refinement_flags_adp
_atom_site_refinement_flags_occupancy
_atom_site_disorder_assembly
_atom_site_disorder_group
C1 C 0.7938(4) 0.9988(6) 0.3909(2) 0.0284(14) Uani 1 1 d . . . . .
C2 C 0.8449(3) 1.0326(7) 0.3583(2) 0.0294(14) Uani 1 1 d . . . . .
H2 H 0.8801 0.9698 0.3481 0.035 Uiso 1 1 calc R . . . .
C3 C 0.8341(4) 1.1750(7) 0.3439(3) 0.0333(15) Uani 1 1 d . . . . .
H3 H 0.8608 1.2255 0.3225 0.040 Uiso 1 1 calc R . . . .
C4 C 0.7757(3) 1.2300(6) 0.3674(2) 0.0293(14) Uani 1 1 d . . . . .
H4 H 0.7560 1.3233 0.3638 0.035 Uiso 1 1 calc R . . . .
C5 C 0.7524(4) 1.1227(6) 0.3966(2) 0.0299(14) Uani 1 1 d . . . . .
H5 H 0.7151 1.1314 0.4169 0.036 Uiso 1 1 calc R . . . .
C6 C 0.6491(4) 0.9126(7) 0.3015(2) 0.0308(15) Uani 1 1 d . . . . .
C7 C 0.7002(3) 0.8996(7) 0.2678(2) 0.0297(14) Uani 1 1 d . . . . .
H7 H 0.7317 0.8201 0.2656 0.036 Uiso 1 1 calc R . . . .
C8 C 0.6960(4) 1.0265(7) 0.2379(2) 0.0329(15) Uani 1 1 d . . . . .
H8 H 0.7245 1.0475 0.2125 0.039 Uiso 1 1 calc R . . . .
C9 C 0.6417(4) 1.1144(7) 0.2533(3) 0.0347(16) Uani 1 1 d . . . . .
H9 H 0.6272 1.2059 0.2396 0.042 Uiso 1 1 calc R . . . .
C10 C 0.6120(4) 1.0461(7) 0.2920(2) 0.0319(15) Uani 1 1 d . . . . .
H10 H 0.5743 1.0824 0.3087 0.038 Uiso 1 1 calc R . . . .
C11 C 0.6985(3) 0.5835(6) 0.4264(2) 0.0287(14) Uani 1 1 d . . . . .
C12 C 0.7371(3) 0.5452(6) 0.4844(2) 0.0290(14) Uani 1 1 d . . . . .
C13 C 0.8132(4) 0.5578(7) 0.5172(2) 0.0331(15) Uani 1 1 d . . . . .
H13 H 0.8543 0.5909 0.5030 0.040 Uiso 1 1 calc R . . . .
C14 C 0.8290(4) 0.5223(7) 0.5705(3) 0.0347(16) Uani 1 1 d . . . . .
H14 H 0.8813 0.5315 0.5932 0.042 Uiso 1 1 calc R . . . .
C15 C 0.7693(4) 0.4728(7) 0.5917(3) 0.0368(16) Uani 1 1 d . . . . .
H15 H 0.7809 0.4519 0.6289 0.044 Uiso 1 1 calc R . . . .
C16 C 0.6938(4) 0.4537(7) 0.5594(3) 0.0340(15) Uani 1 1 d . . . . .
H16 H 0.6533 0.4193 0.5738 0.041 Uiso 1 1 calc R . . . .
C17 C 0.6782(4) 0.4862(6) 0.5048(2) 0.0301(14) Uani 1 1 d . . . . .
C18 C 0.6072(4) 0.4620(7) 0.4610(3) 0.0327(15) Uani 1 1 d . . . . .
C19 C 0.5357(4) 0.4009(6) 0.4606(3) 0.0337(15) Uani 1 1 d . . . . .
H19 H 0.5239 0.3761 0.4931 0.040 Uiso 1 1 calc R . . . .
C20 C 0.4813(4) 0.3768(7) 0.4105(3) 0.0377(16) Uani 1 1 d . . . . .
H20 H 0.4314 0.3366 0.4092 0.045 Uiso 1 1 calc R . . . .
C21 C 0.4990(4) 0.4106(7) 0.3629(3) 0.0360(16) Uani 1 1 d . . . . .
H21 H 0.4623 0.3893 0.3294 0.043 Uiso 1 1 calc R . . . .
C22 C 0.5704(4) 0.4756(6) 0.3640(3) 0.0325(15) Uani 1 1 d . . . . .
H22 H 0.5827 0.4990 0.3315 0.039 Uiso 1 1 calc R . . . .
C23 C 0.6236(4) 0.5058(6) 0.4136(3) 0.0295(14) Uani 1 1 d . . . . .
C24 C 0.8605(3) 0.8326(6) 0.4562(2) 0.0278(14) Uani 1 1 d . . . . .
C25 C 0.8669(3) 0.8908(6) 0.5072(2) 0.0291(14) Uani 1 1 d . . . . .
C26 C 0.9379(4) 0.8752(7) 0.5464(3) 0.0334(15) Uani 1 1 d . . . . .
H26 H 0.9440 0.9169 0.5807 0.040 Uiso 1 1 calc R . . . .
C27 C 0.9998(4) 0.8008(7) 0.5371(3) 0.0347(16) Uani 1 1 d . . . . .
H27 H 1.0480 0.7918 0.5647 0.042 Uiso 1 1 calc R . . . .
C28 C 0.9919(4) 0.7398(7) 0.4879(2) 0.0310(14) Uani 1 1 d . . . . .
H28 H 1.0340 0.6849 0.4824 0.037 Uiso 1 1 calc R . . . .
C29 C 0.9232(3) 0.7563(6) 0.4455(2) 0.0289(14) Uani 1 1 d . . . . .
C30 C 0.8006(4) 0.9705(7) 0.5214(3) 0.0339(15) Uani 1 1 d . . . . .
H30 H 0.7522 0.9605 0.4906 0.041 Uiso 1 1 calc R . . . .
C31 C 0.8177(4) 1.1263(7) 0.5300(3) 0.0399(17) Uani 1 1 d . . . . .
H31A H 0.8322 1.1650 0.4990 0.048 Uiso 1 1 calc GR . . . .
H31B H 0.8613 1.1400 0.5625 0.048 Uiso 1 1 calc GR . . . .
H31C H 0.7705 1.1743 0.5342 0.048 Uiso 1 1 calc GR . . . .
C32 C 0.7817(4) 0.9089(8) 0.5713(3) 0.0412(17) Uani 1 1 d . . . . .
H32A H 0.7366 0.9588 0.5779 0.049 Uiso 1 1 calc GR . . . .
H32B H 0.8278 0.9194 0.6025 0.049 Uiso 1 1 calc GR . . . .
H32C H 0.7687 0.8092 0.5653 0.049 Uiso 1 1 calc GR . . . .
C33 C 0.9208(4) 0.6864(6) 0.3930(2) 0.0299(14) Uani 1 1 d . . . . .
H33 H 0.8699 0.7115 0.3662 0.036 Uiso 1 1 calc R . . . .
C34 C 0.9891(3) 0.7349(7) 0.3712(2) 0.0332(15) Uani 1 1 d . . . . .
H34A H 1.0392 0.7023 0.3951 0.040 Uiso 1 1 calc GR . . . .
H34B H 0.9892 0.8375 0.3693 0.040 Uiso 1 1 calc GR . . . .
H34C H 0.9824 0.6958 0.3352 0.040 Uiso 1 1 calc GR . . . .
C35 C 0.9243(4) 0.5263(7) 0.3997(3) 0.0347(16) Uani 1 1 d . . . . .
H35A H 0.8806 0.4949 0.4135 0.042 Uiso 1 1 calc GR . . . .
H35B H 0.9747 0.4998 0.4250 0.042 Uiso 1 1 calc GR . . . .
H35C H 0.9200 0.4820 0.3648 0.042 Uiso 1 1 calc GR . . . .
C36 C 0.5554(3) 0.7934(6) 0.3399(2) 0.0285(14) Uani 1 1 d . . . . .
C37 C 0.5001(3) 0.7394(6) 0.2939(2) 0.0297(14) Uani 1 1 d . . . . .
C38 C 0.4220(4) 0.7238(7) 0.2956(3) 0.0331(15) Uani 1 1 d . . . . .
H38 H 0.3836 0.6905 0.2646 0.040 Uiso 1 1 calc R . . . .
C39 C 0.3992(4) 0.7555(7) 0.3412(3) 0.0372(16) Uani 1 1 d . . . . .
H39 H 0.3464 0.7385 0.3421 0.045 Uiso 1 1 calc R . . . .
C40 C 0.4527(4) 0.8116(7) 0.3850(3) 0.0331(15) Uani 1 1 d . . . . .
H40 H 0.4361 0.8373 0.4157 0.040 Uiso 1 1 calc R . . . .
C41 C 0.5317(4) 0.8317(6) 0.3852(2) 0.0291(14) Uani 1 1 d . . . . .
C42 C 0.5206(4) 0.7030(7) 0.2422(2) 0.0330(15) Uani 1 1 d . . . . .
H42 H 0.5795 0.7031 0.2498 0.040 Uiso 1 1 calc R . . . .
C43 C 0.4902(4) 0.5577(7) 0.2204(3) 0.0399(16) Uani 1 1 d . . . . .
H43A H 0.4323 0.5572 0.2106 0.048 Uiso 1 1 calc GR . . . .
H43B H 0.5106 0.4867 0.2482 0.048 Uiso 1 1 calc GR . . . .
H43C H 0.5082 0.5365 0.1887 0.048 Uiso 1 1 calc GR . . . .
C44 C 0.4874(4) 0.8141(7) 0.1994(3) 0.0398(17) Uani 1 1 d . . . . .
H44A H 0.5016 0.7903 0.1664 0.048 Uiso 1 1 calc GR . . . .
H44B H 0.5097 0.9060 0.2123 0.048 Uiso 1 1 calc GR . . . .
H44C H 0.4298 0.8174 0.1920 0.048 Uiso 1 1 calc GR . . . .
C45 C 0.5851(4) 0.9086(6) 0.4329(2) 0.0306(14) Uani 1 1 d . . . . .
H45 H 0.6402 0.9049 0.4292 0.037 Uiso 1 1 calc R . . . .
C46 C 0.5613(4) 1.0621(7) 0.4327(3) 0.0414(17) Uani 1 1 d . . . . .
H46A H 0.5061 1.0685 0.4336 0.050 Uiso 1 1 calc GR . . . .
H46B H 0.5672 1.1073 0.4000 0.050 Uiso 1 1 calc GR . . . .
H46C H 0.5953 1.1092 0.4642 0.050 Uiso 1 1 calc GR . . . .
C47 C 0.5858(4) 0.8421(7) 0.4866(2) 0.0356(16) Uani 1 1 d . . . . .
H47A H 0.6232 0.8925 0.5158 0.043 Uiso 1 1 calc GR . . . .
H47B H 0.6019 0.7436 0.4868 0.043 Uiso 1 1 calc GR . . . .
H47C H 0.5327 0.8474 0.4918 0.043 Uiso 1 1 calc GR . . . .
C48 C 0.3752(6) 0.1923(13) 0.2361(4) 0.077(3) Uani 1 1 d . . . . .
H48 H 0.4037 0.1704 0.2108 0.093 Uiso 1 1 calc R . . . .
C49 C 0.3827(5) 0.1108(9) 0.2803(4) 0.060(2) Uani 1 1 d . . . . .
H49 H 0.4158 0.0304 0.2855 0.072 Uiso 1 1 calc R . . . .
C50 C 0.3439(4) 0.1426(9) 0.3167(3) 0.055(2) Uani 1 1 d . . . . .
H50 H 0.3507 0.0850 0.3476 0.067 Uiso 1 1 calc R . . . .
C51 C 0.2955(4) 0.2540(9) 0.3104(3) 0.054(2) Uani 1 1 d . . . . .
H51 H 0.2683 0.2731 0.3367 0.064 Uiso 1 1 calc R . . . .
C52 C 0.2850(5) 0.3398(10) 0.2672(4) 0.073(3) Uani 1 1 d . . . . .
H52 H 0.2513 0.4191 0.2634 0.088 Uiso 1 1 calc R . . . .
C53 C 0.3247(6) 0.3098(13) 0.2283(4) 0.084(4) Uani 1 1 d . . . . .
H53 H 0.3177 0.3673 0.1973 0.101 Uiso 1 1 calc R . . . .
Fe1 Fe 0.73068(5) 1.06326(9) 0.31888(4) 0.0279(2) Uani 1 1 d . . . . .
N1 N 0.7891(3) 0.8611(5) 0.41301(19) 0.0251(11) Uani 1 1 d . . . . .
N2 N 0.6376(3) 0.8103(5) 0.33975(19) 0.0271(12) Uani 1 1 d . . . . .
O1 O 0.7458(2) 0.5805(4) 0.38509(15) 0.0307(10) Uani 1 1 d . . . . .
Si1 Si 0.71492(10) 0.74263(18) 0.38986(7) 0.0270(4) Uani 1 1 d . . . . .

loop_
_atom_site_aniso_label
_atom_site_aniso_U_11
_atom_site_aniso_U_22
_atom_site_aniso_U_33
_atom_site_aniso_U_23
_atom_site_aniso_U_13
_atom_site_aniso_U_12
C1 0.031(3) 0.023(3) 0.030(3) -0.003(3) 0.007(3) 0.000(3)
C2 0.024(3) 0.030(4) 0.029(3) 0.002(3) -0.001(3) -0.001(3)
C3 0.027(3) 0.033(4) 0.034(4) 0.000(3) -0.002(3) -0.004(3)
C4 0.029(3) 0.021(3) 0.031(3) -0.001(3) -0.002(3) 0.002(3)
C5 0.032(3) 0.025(3) 0.028(3) 0.002(3) 0.001(3) -0.003(3)
C6 0.030(3) 0.030(4) 0.028(3) -0.005(3) 0.000(3) -0.010(3)
C7 0.025(3) 0.028(4) 0.032(4) -0.004(3) 0.001(3) -0.005(3)
C8 0.033(3) 0.031(4) 0.031(4) -0.001(3) 0.004(3) -0.006(3)
C9 0.032(4) 0.026(3) 0.039(4) 0.006(3) 0.000(3) -0.002(3)
C10 0.033(3) 0.027(4) 0.035(4) 0.003(3) 0.009(3) 0.006(3)
C11 0.029(3) 0.028(3) 0.029(3) -0.001(3) 0.007(3) -0.005(3)
C12 0.033(3) 0.024(3) 0.025(3) -0.001(3) -0.001(3) 0.000(3)
C13 0.039(4) 0.021(3) 0.038(4) -0.002(3) 0.008(3) -0.002(3)
C14 0.035(4) 0.027(4) 0.037(4) 0.000(3) 0.001(3) 0.002(3)
C15 0.045(4) 0.030(4) 0.033(4) 0.008(3) 0.005(3) 0.005(3)
C16 0.040(4) 0.025(3) 0.039(4) -0.003(3) 0.014(3) -0.004(3)
C17 0.033(3) 0.024(3) 0.029(3) -0.002(3) 0.002(3) 0.000(3)
C18 0.032(3) 0.025(4) 0.041(4) -0.001(3) 0.012(3) 0.004(3)
C19 0.035(4) 0.024(3) 0.042(4) 0.004(3) 0.011(3) 0.002(3)
C20 0.027(3) 0.030(4) 0.052(4) 0.001(3) 0.006(3) -0.001(3)
C21 0.031(3) 0.027(4) 0.045(4) 0.001(3) 0.002(3) 0.003(3)
C22 0.030(3) 0.026(3) 0.037(4) 0.001(3) 0.000(3) -0.005(3)
C23 0.029(3) 0.019(3) 0.038(4) -0.003(3) 0.005(3) 0.006(3)
C24 0.024(3) 0.023(3) 0.030(3) 0.002(3) -0.004(3) -0.008(3)
C25 0.028(3) 0.028(3) 0.028(3) -0.002(3) 0.002(3) -0.002(3)
C26 0.035(4) 0.027(3) 0.033(4) -0.003(3) 0.000(3) -0.008(3)
C27 0.033(4) 0.029(4) 0.038(4) 0.005(3) 0.001(3) 0.001(3)
C28 0.030(3) 0.025(3) 0.034(4) 0.004(3) 0.003(3) 0.002(3)
C29 0.026(3) 0.023(3) 0.033(3) 0.002(3) 0.001(3) -0.001(3)
C30 0.028(3) 0.036(4) 0.032(4) -0.002(3) -0.001(3) 0.001(3)
C31 0.036(4) 0.036(4) 0.043(4) -0.007(3) 0.003(3) 0.006(3)
C32 0.038(4) 0.051(5) 0.032(4) 0.004(3) 0.006(3) -0.003(4)
C33 0.027(3) 0.026(3) 0.032(4) -0.001(3) -0.001(3) -0.002(3)
C34 0.032(3) 0.032(4) 0.032(4) 0.002(3) 0.004(3) 0.003(3)
C35 0.027(3) 0.034(4) 0.039(4) -0.004(3) 0.003(3) 0.002(3)
C36 0.025(3) 0.027(3) 0.032(3) 0.005(3) 0.004(3) 0.002(3)
C37 0.024(3) 0.024(3) 0.038(4) 0.001(3) 0.003(3) 0.000(3)
C38 0.028(3) 0.033(4) 0.033(4) 0.003(3) 0.000(3) -0.004(3)
C39 0.026(3) 0.042(4) 0.040(4) 0.007(3) 0.004(3) -0.001(3)
C40 0.036(4) 0.031(4) 0.034(4) 0.000(3) 0.012(3) -0.002(3)
C41 0.031(3) 0.023(3) 0.030(3) 0.003(3) 0.002(3) 0.004(3)
C42 0.029(3) 0.039(4) 0.029(3) 0.004(3) 0.005(3) 0.000(3)
C43 0.035(4) 0.043(4) 0.038(4) -0.003(3) 0.003(3) -0.008(3)
C44 0.037(4) 0.043(4) 0.036(4) 0.006(3) 0.006(3) 0.000(3)
C45 0.032(3) 0.028(4) 0.033(4) -0.003(3) 0.009(3) -0.002(3)
C46 0.050(4) 0.035(4) 0.040(4) -0.005(3) 0.013(3) -0.006(4)
C47 0.034(4) 0.035(4) 0.036(4) -0.002(3) 0.008(3) 0.006(3)
C48 0.057(6) 0.122(10) 0.058(6) -0.032(6) 0.023(5) -0.050(6)
C49 0.048(5) 0.048(5) 0.085(7) -0.019(5) 0.020(5) -0.011(4)
C50 0.044(5) 0.054(5) 0.063(5) -0.005(4) 0.005(4) -0.007(4)
C51 0.042(4) 0.052(5) 0.064(5) -0.014(4) 0.011(4) -0.005(4)
C52 0.047(5) 0.050(6) 0.100(8) 0.010(6) -0.019(5) -0.006(4)
C53 0.072(7) 0.108(9) 0.047(6) 0.033(6) -0.024(5) -0.049(7)
Fe1 0.0271(5) 0.0247(5) 0.0289(5) 0.0005(4) 0.0025(4) -0.0013(4)
N1 0.024(3) 0.020(3) 0.027(3) 0.002(2) 0.000(2) 0.000(2)
N2 0.027(3) 0.024(3) 0.030(3) 0.004(2) 0.007(2) -0.002(2)
O1 0.031(2) 0.033(3) 0.027(2) -0.001(2) 0.0064(18) 0.002(2)
Si1 0.0263(9) 0.0245(9) 0.0282(9) 0.0001(7) 0.0039(7) 0.0009(8)

loop_
_atom_type_symbol
_atom_type_description
_atom_type_scat_dispersion_real
_atom_type_scat_dispersion_imag
_atom_type_scat_source
C C 0.0033 0.0016 'International Tables Vol C Tables 4.2.6.8 and 6.1.1.4'
H H 0.0000 0.0000 'International Tables Vol C Tables 4.2.6.8 and 6.1.1.4'
Fe Fe 0.3463 0.8444 'International Tables Vol C Tables 4.2.6.8 and 6.1.1.4'
N N 0.0061 0.0033 'International Tables Vol C Tables 4.2.6.8 and 6.1.1.4'
O O 0.0106 0.0060 'International Tables Vol C Tables 4.2.6.8 and 6.1.1.4'
Si Si 0.0817 0.0704 'International Tables Vol C Tables 4.2.6.8 and 6.1.1.4'

loop_
_geom_angle_atom_site_label_1
_geom_angle_atom_site_label_2
_geom_angle_atom_site_label_3
_geom_angle
_geom_angle_site_symmetry_1
_geom_angle_site_symmetry_3
_geom_angle_publ_flag
C2 C1 Fe1 69.9(3) . . ?
C2 C1 N1 123.5(5) . . ?
C5 C1 C2 107.4(5) . . ?
C5 C1 Fe1 70.7(4) . . ?
C5 C1 N1 129.1(5) . . ?
N1 C1 Fe1 125.1(4) . . ?
C1 C2 H2 125.9 . . ?
C1 C2 Fe1 68.2(3) . . ?
C3 C2 C1 108.2(6) . . ?
C3 C2 H2 125.9 . . ?
C3 C2 Fe1 71.4(3) . . ?
Fe1 C2 H2 126.0 . . ?
C2 C3 H3 126.2 . . ?
C2 C3 C4 107.6(6) . . ?
C2 C3 Fe1 68.1(3) . . ?
C4 C3 H3 126.2 . . ?
C4 C3 Fe1 69.3(3) . . ?
Fe1 C3 H3 128.0 . . ?
C3 C4 H4 125.9 . . ?
C3 C4 Fe1 69.9(3) . . ?
C5 C4 C3 108.2(6) . . ?
C5 C4 H4 125.9 . . ?
C5 C4 Fe1 69.0(3) . . ?
Fe1 C4 H4 126.7 . . ?
C1 C5 H5 125.7 . . ?
C1 C5 Fe1 68.0(4) . . ?
C4 C5 C1 108.6(6) . . ?
C4 C5 H5 125.7 . . ?
C4 C5 Fe1 70.8(4) . . ?
Fe1 C5 H5 127.1 . . ?
C7 C6 C10 108.2(6) . . ?
C7 C6 Fe1 70.3(3) . . ?
C7 C6 N2 126.4(6) . . ?
C10 C6 Fe1 70.3(4) . . ?
C10 C6 N2 125.4(6) . . ?
N2 C6 Fe1 124.1(4) . . ?
C6 C7 H7 125.9 . . ?
C6 C7 C8 108.2(6) . . ?
C6 C7 Fe1 68.3(3) . . ?
C8 C7 H7 125.9 . . ?
C8 C7 Fe1 70.5(4) . . ?
Fe1 C7 H7 126.9 . . ?
C7 C8 H8 126.6 . . ?
C7 C8 Fe1 68.5(3) . . ?
C9 C8 C7 106.7(6) . . ?
C9 C8 H8 126.6 . . ?
C9 C8 Fe1 69.1(4) . . ?
Fe1 C8 H8 127.3 . . ?
C8 C9 H9 125.1 . . ?
C8 C9 C10 109.8(6) . . ?
C8 C9 Fe1 70.4(4) . . ?
C10 C9 H9 125.1 . . ?
C10 C9 Fe1 69.3(4) . . ?
Fe1 C9 H9 126.8 . . ?
C6 C10 H10 126.5 . . ?
C6 C10 Fe1 68.3(3) . . ?
C9 C10 C6 107.1(6) . . ?
C9 C10 H10 126.5 . . ?
C9 C10 Fe1 70.0(4) . . ?
Fe1 C10 H10 126.9 . . ?
C12 C11 O1 120.6(5) . . ?
C12 C11 Si1 127.9(4) . . ?
C23 C11 C12 103.6(5) . . ?
C23 C11 O1 117.4(5) . . ?
C23 C11 Si1 123.5(4) . . ?
O1 C11 Si1 57.7(3) . . ?
C13 C12 C11 133.3(6) . . ?
C13 C12 C17 119.7(6) . . ?
C17 C12 C11 107.1(5) . . ?
C12 C13 H13 120.2 . . ?
C14 C13 C12 119.5(6) . . ?
C14 C13 H13 120.2 . . ?
C13 C14 H14 119.7 . . ?
C13 C14 C15 120.7(6) . . ?
C15 C14 H14 119.7 . . ?
C14 C15 H15 119.6 . . ?
C16 C15 C14 120.9(6) . . ?
C16 C15 H15 119.6 . . ?
C15 C16 H16 120.8 . . ?
C15 C16 C17 118.4(6) . . ?
C17 C16 H16 120.8 . . ?
C12 C17 C18 109.5(5) . . ?
C16 C17 C12 120.5(6) . . ?
C16 C17 C18 129.9(6) . . ?
C19 C18 C17 131.0(6) . . ?
C19 C18 C23 121.6(6) . . ?
C23 C18 C17 107.3(5) . . ?
C18 C19 H19 121.1 . . ?
C18 C19 C20 117.8(6) . . ?
C20 C19 H19 121.1 . . ?
C19 C20 H20 119.4 . . ?
C21 C20 C19 121.2(6) . . ?
C21 C20 H20 119.4 . . ?
C20 C21 H21 119.8 . . ?
C20 C21 C22 120.3(6) . . ?
C22 C21 H21 119.8 . . ?
C21 C22 H22 120.5 . . ?
C21 C22 C23 119.0(6) . . ?
C23 C22 H22 120.5 . . ?
C18 C23 C11 109.9(5) . . ?
C22 C23 C11 130.3(6) . . ?
C22 C23 C18 119.8(6) . . ?
C25 C24 C29 121.4(5) . . ?
C25 C24 N1 118.4(5) . . ?
C29 C24 N1 120.1(5) . . ?
C24 C25 C30 123.7(5) . . ?
C26 C25 C24 118.0(6) . . ?
C26 C25 C30 118.3(6) . . ?
C25 C26 H26 119.1 . . ?
C27 C26 C25 121.7(6) . . ?
C27 C26 H26 119.1 . . ?
C26 C27 H27 120.1 . . ?
C28 C27 C26 119.8(6) . . ?
C28 C27 H27 120.1 . . ?
C27 C28 H28 119.1 . . ?
C27 C28 C29 121.7(6) . . ?
C29 C28 H28 119.1 . . ?
C24 C29 C33 125.1(5) . . ?
C28 C29 C24 117.3(6) . . ?
C28 C29 C33 117.6(5) . . ?
C25 C30 H30 107.6 . . ?
C25 C30 C32 111.7(5) . . ?
C31 C30 C25 113.0(5) . . ?
C31 C30 H30 107.6 . . ?
C31 C30 C32 109.3(6) . . ?
C32 C30 H30 107.6 . . ?
C30 C31 H31A 109.5 . . ?
C30 C31 H31B 109.5 . . ?
C30 C31 H31C 109.5 . . ?
H31A C31 H31B 109.5 . . ?
H31A C31 H31C 109.5 . . ?
H31B C31 H31C 109.5 . . ?
C30 C32 H32A 109.5 . . ?
C30 C32 H32B 109.5 . . ?
C30 C32 H32C 109.5 . . ?
H32A C32 H32B 109.5 . . ?
H32A C32 H32C 109.5 . . ?
H32B C32 H32C 109.5 . . ?
C29 C33 H33 108.5 . . ?
C29 C33 C34 111.6(5) . . ?
C29 C33 C35 110.3(5) . . ?
C34 C33 H33 108.5 . . ?
C34 C33 C35 109.3(5) . . ?
C35 C33 H33 108.5 . . ?
C33 C34 H34A 109.5 . . ?
C33 C34 H34B 109.5 . . ?
C33 C34 H34C 109.5 . . ?
H34A C34 H34B 109.5 . . ?
H34A C34 H34C 109.5 . . ?
H34B C34 H34C 109.5 . . ?
C33 C35 H35A 109.5 . . ?
C33 C35 H35B 109.5 . . ?
C33 C35 H35C 109.5 . . ?
H35A C35 H35B 109.5 . . ?
H35A C35 H35C 109.5 . . ?
H35B C35 H35C 109.5 . . ?
C37 C36 N2 119.7(5) . . ?
C41 C36 C37 120.4(5) . . ?
C41 C36 N2 119.9(5) . . ?
C36 C37 C42 123.3(5) . . ?
C38 C37 C36 118.1(6) . . ?
C38 C37 C42 118.5(5) . . ?
C37 C38 H38 119.2 . . ?
C39 C38 C37 121.5(6) . . ?
C39 C38 H38 119.2 . . ?
C38 C39 H39 120.0 . . ?
C40 C39 C38 119.9(6) . . ?
C40 C39 H39 120.0 . . ?
C39 C40 H40 119.6 . . ?
C39 C40 C41 120.8(6) . . ?
C41 C40 H40 119.6 . . ?
C36 C41 C40 119.0(6) . . ?
C36 C41 C45 123.2(5) . . ?
C40 C41 C45 117.4(6) . . ?
C37 C42 H42 108.1 . . ?
C37 C42 C43 112.7(5) . . ?
C37 C42 C44 110.2(5) . . ?
C43 C42 H42 108.1 . . ?
C44 C42 H42 108.1 . . ?
C44 C42 C43 109.5(5) . . ?
C42 C43 H43A 109.5 . . ?
C42 C43 H43B 109.5 . . ?
C42 C43 H43C 109.5 . . ?
H43A C43 H43B 109.5 . . ?
H43A C43 H43C 109.5 . . ?
H43B C43 H43C 109.5 . . ?
C42 C44 H44A 109.5 . . ?
C42 C44 H44B 109.5 . . ?
C42 C44 H44C 109.5 . . ?
H44A C44 H44B 109.5 . . ?
H44A C44 H44C 109.5 . . ?
H44B C44 H44C 109.5 . . ?
C41 C45 H45 107.8 . . ?
C41 C45 C46 110.6(5) . . ?
C41 C45 C47 112.9(5) . . ?
C46 C45 H45 107.8 . . ?
C46 C45 C47 109.7(5) . . ?
C47 C45 H45 107.8 . . ?
C45 C46 H46A 109.5 . . ?
C45 C46 H46B 109.5 . . ?
C45 C46 H46C 109.5 . . ?
H46A C46 H46B 109.5 . . ?
H46A C46 H46C 109.5 . . ?
H46B C46 H46C 109.5 . . ?
C45 C47 H47A 109.5 . . ?
C45 C47 H47B 109.5 . . ?
C45 C47 H47C 109.5 . . ?
H47A C47 H47B 109.5 . . ?
H47A C47 H47C 109.5 . . ?
H47B C47 H47C 109.5 . . ?
C49 C48 H48 120.4 . . ?
C49 C48 C53 119.2(9) . . ?
C53 C48 H48 120.4 . . ?
C48 C49 H49 119.6 . . ?
C50 C49 C48 120.7(9) . . ?
C50 C49 H49 119.6 . . ?
C49 C50 H50 119.3 . . ?
C49 C50 C51 121.5(9) . . ?
C51 C50 H50 119.3 . . ?
C50 C51 H51 119.5 . . ?
C50 C51 C52 121.0(9) . . ?
C52 C51 H51 119.5 . . ?
C51 C52 H52 120.4 . . ?
C51 C52 C53 119.2(9) . . ?
C53 C52 H52 120.4 . . ?
C48 C53 H53 120.8 . . ?
C52 C53 C48 118.4(9) . . ?
C52 C53 H53 120.8 . . ?
C1 Fe1 C2 41.9(2) . . ?
C1 Fe1 C3 69.2(3) . . ?
C1 Fe1 C4 69.0(2) . . ?
C1 Fe1 C5 41.3(2) . . ?
C1 Fe1 C6 99.9(3) . . ?
C1 Fe1 C7 110.8(3) . . ?
C1 Fe1 C8 147.2(3) . . ?
C1 Fe1 C9 164.5(3) . . ?
C1 Fe1 C10 123.9(3) . . ?
C2 Fe1 C3 40.5(2) . . ?
C2 Fe1 C4 68.7(2) . . ?
C2 Fe1 C5 69.3(3) . . ?
C2 Fe1 C7 105.6(3) . . ?
C2 Fe1 C8 118.1(3) . . ?
C2 Fe1 C9 153.5(3) . . ?
C2 Fe1 C10 163.5(2) . . ?
C4 Fe1 C3 40.8(2) . . ?
C4 Fe1 C8 135.9(3) . . ?
C5 Fe1 C3 68.3(3) . . ?
C5 Fe1 C4 40.2(2) . . ?
C5 Fe1 C8 171.3(3) . . ?
C5 Fe1 C9 131.1(3) . . ?
C6 Fe1 C2 124.6(3) . . ?
C6 Fe1 C3 165.0(3) . . ?
C6 Fe1 C4 146.3(3) . . ?
C6 Fe1 C5 110.8(3) . . ?
C6 Fe1 C7 41.4(2) . . ?
C6 Fe1 C8 69.6(3) . . ?
C6 Fe1 C9 68.9(3) . . ?
C6 Fe1 C10 41.5(2) . . ?
C7 Fe1 C3 131.4(3) . . ?
C7 Fe1 C4 172.1(3) . . ?
C7 Fe1 C5 144.2(2) . . ?
C7 Fe1 C8 41.1(2) . . ?
C7 Fe1 C9 68.4(3) . . ?
C8 Fe1 C3 113.7(3) . . ?
C9 Fe1 C3 123.6(3) . . ?
C9 Fe1 C4 114.0(3) . . ?
C9 Fe1 C8 40.5(2) . . ?
C10 Fe1 C3 153.4(3) . . ?
C10 Fe1 C4 117.7(3) . . ?
C10 Fe1 C5 105.1(3) . . ?
C10 Fe1 C7 69.4(2) . . ?
C10 Fe1 C8 69.1(3) . . ?
C10 Fe1 C9 40.8(2) . . ?
C1 N1 C24 110.0(5) . . ?
C1 N1 Si1 125.7(4) . . ?
C24 N1 Si1 124.1(4) . . ?
C6 N2 C36 113.7(5) . . ?
C6 N2 Si1 122.6(4) . . ?
C36 N2 Si1 122.4(4) . . ?
C11 O1 Si1 71.1(3) . . ?
N1 Si1 C11 125.0(3) . . ?
N1 Si1 N2 112.7(2) . . ?
N2 Si1 C11 119.3(3) . . ?
O1 Si1 C11 51.2(2) . . ?
O1 Si1 N1 114.1(2) . . ?
O1 Si1 N2 120.0(2) . . ?

loop_
_geom_bond_atom_site_label_1
_geom_bond_atom_site_label_2
_geom_bond_distance
_geom_bond_site_symmetry_2
_geom_bond_publ_flag
C1 C2 1.429(8) . ?
C1 C5 1.416(8) . ?
C1 Fe1 1.989(6) . ?
C1 N1 1.443(7) . ?
C2 H2 0.9500 . ?
C2 C3 1.407(9) . ?
C2 Fe1 2.012(6) . ?
C3 H3 0.9500 . ?
C3 C4 1.429(9) . ?
C3 Fe1 2.055(6) . ?
C4 H4 0.9500 . ?
C4 C5 1.398(8) . ?
C4 Fe1 2.046(6) . ?
C5 H5 0.9500 . ?
C5 Fe1 2.023(6) . ?
C6 C7 1.418(8) . ?
C6 C10 1.420(8) . ?
C6 Fe1 1.993(6) . ?
C6 N2 1.443(8) . ?
C7 H7 0.9500 . ?
C7 C8 1.427(8) . ?
C7 Fe1 2.020(6) . ?
C8 H8 0.9500 . ?
C8 C9 1.409(9) . ?
C8 Fe1 2.047(6) . ?
C9 H9 0.9500 . ?
C9 C10 1.411(9) . ?
C9 Fe1 2.029(6) . ?
C10 H10 0.9500 . ?
C10 Fe1 2.020(6) . ?
C11 C12 1.511(8) . ?
C11 C23 1.469(8) . ?
C11 O1 1.525(7) . ?
C11 Si1 1.852(6) . ?
C12 C13 1.381(8) . ?
C12 C17 1.404(8) . ?
C13 H13 0.9500 . ?
C13 C14 1.373(8) . ?
C14 H14 0.9500 . ?
C14 C15 1.394(9) . ?
C15 H15 0.9500 . ?
C15 C16 1.374(9) . ?
C16 H16 0.9500 . ?
C16 C17 1.397(8) . ?
C17 C18 1.458(8) . ?
C18 C19 1.384(9) . ?
C18 C23 1.398(9) . ?
C19 H19 0.9500 . ?
C19 C20 1.403(9) . ?
C20 H20 0.9500 . ?
C20 C21 1.390(9) . ?
C21 H21 0.9500 . ?
C21 C22 1.394(9) . ?
C22 H22 0.9500 . ?
C22 C23 1.397(8) . ?
C24 C25 1.407(8) . ?
C24 C29 1.412(9) . ?
C24 N1 1.460(7) . ?
C25 C26 1.386(8) . ?
C25 C30 1.520(9) . ?
C26 H26 0.9500 . ?
C26 C27 1.376(9) . ?
C27 H27 0.9500 . ?
C27 C28 1.373(9) . ?
C28 H28 0.9500 . ?
C28 C29 1.400(8) . ?
C29 C33 1.505(8) . ?
C30 H30 1.0000 . ?
C30 C31 1.519(9) . ?
C30 C32 1.534(9) . ?
C31 H31A 0.9800 . ?
C31 H31B 0.9800 . ?
C31 H31C 0.9800 . ?
C32 H32A 0.9800 . ?
C32 H32B 0.9800 . ?
C32 H32C 0.9800 . ?
C33 H33 1.0000 . ?
C33 C34 1.532(8) . ?
C33 C35 1.535(8) . ?
C34 H34A 0.9800 . ?
C34 H34B 0.9800 . ?
C34 H34C 0.9800 . ?
C35 H35A 0.9800 . ?
C35 H35B 0.9800 . ?
C35 H35C 0.9800 . ?
C36 C37 1.413(8) . ?
C36 C41 1.396(8) . ?
C36 N2 1.456(7) . ?
C37 C38 1.395(8) . ?
C37 C42 1.519(9) . ?
C38 H38 0.9500 . ?
C38 C39 1.379(9) . ?
C39 H39 0.9500 . ?
C39 C40 1.371(9) . ?
C40 H40 0.9500 . ?
C40 C41 1.402(8) . ?
C41 C45 1.520(8) . ?
C42 H42 1.0000 . ?
C42 C43 1.535(9) . ?
C42 C44 1.529(9) . ?
C43 H43A 0.9800 . ?
C43 H43B 0.9800 . ?
C43 H43C 0.9800 . ?
C44 H44A 0.9800 . ?
C44 H44B 0.9800 . ?
C44 H44C 0.9800 . ?
C45 H45 1.0000 . ?
C45 C46 1.521(9) . ?
C45 C47 1.525(8) . ?
C46 H46A 0.9800 . ?
C46 H46B 0.9800 . ?
C46 H46C 0.9800 . ?
C47 H47A 0.9800 . ?
C47 H47B 0.9800 . ?
C47 H47C 0.9800 . ?
C48 H48 0.9500 . ?
C48 C49 1.358(13) . ?
C48 C53 1.409(15) . ?
C49 H49 0.9500 . ?
C49 C50 1.341(11) . ?
C50 H50 0.9500 . ?
C50 C51 1.342(11) . ?
C51 H51 0.9500 . ?
C51 C52 1.356(12) . ?
C52 H52 0.9500 . ?
C52 C53 1.404(14) . ?
C53 H53 0.9500 . ?
N1 Si1 1.707(5) . ?
N2 Si1 1.727(5) . ?
O1 Si1 1.655(4) . ?
